data_7031229
loop_
_publ_author_name
'Yasuda, Ryoga'
'Iwasa, Kentaro'
'Niikura, Fumiya'
'Seino, Hidetake'
'Mizobe, Yasushi'

_publ_section_title
;
 A molybdenum complex bearing a tetraphosphine ligand as a precursor for
 heterobimetallic complexes.
;
_journal_issue 24
_journal_name_full 'Dalton transactions (Cambridge, England : 2003)'
_journal_page_first 9344
_journal_page_last 9355
_journal_paper_doi 10.1039/c4dt00581c
_journal_volume 43
_journal_year 2014
_chemical_formula_moiety 'C51 H48 I2 Mo P4'
_chemical_formula_sum 'C51 H48 I2 Mo P4'
_chemical_formula_weight 1134.58
_space_group_IT_number 14
_symmetry_cell_setting monoclinic
_symmetry_Int_Tables_number 14
_symmetry_space_group_name_Hall '-P 2ybc'
_symmetry_space_group_name_H-M 'P 1 21/c 1'
_atom_sites_solution_hydrogens geom
_atom_sites_solution_primary heavy
_atom_sites_solution_secondary difmap
_cell_angle_alpha 90.0000(11)
_cell_angle_beta 95.2190(11)
_cell_angle_gamma 90.0000(11)
_cell_formula_units_Z 4
_cell_length_a 9.8699(16)
_cell_length_b 31.291(5)
_cell_length_c 15.336(3)
_cell_measurement_reflns_used 6484
_cell_measurement_temperature 293
_cell_measurement_theta_max 27.88
_cell_measurement_theta_min 3.06
_cell_volume 4716.7(14)
_computing_cell_refinement CrystalClear
_computing_data_collection 'CrystalClear (Rigaku Corp., 2000)'
_computing_data_reduction CrystalClear
_computing_molecular_graphics 'CrystalStructure 4.0'
_computing_publication_material 'CrystalStructure 4.0 (Rigaku, 2010)'
_computing_structure_refinement 'CRYSTALS (Carruthers, et al., 1999)'
_computing_structure_solution 'DIRDIF99-PATTY (Gould, et al., 1999)'
_diffrn_ambient_temperature 293
_diffrn_detector_area_resol_mean 14.706
_diffrn_measured_fraction_theta_full 0.986
_diffrn_measured_fraction_theta_max 0.986
_diffrn_measurement_device_type 'Rigaku Mercury70'
_diffrn_measurement_method \w
_diffrn_radiation_type 'Mo K\a'
_diffrn_radiation_wavelength 0.71070
_diffrn_reflns_av_R_equivalents 0.0607
_diffrn_reflns_limit_h_max 12
_diffrn_reflns_limit_h_min -12
_diffrn_reflns_limit_k_max 41
_diffrn_reflns_limit_k_min -41
_diffrn_reflns_limit_l_max 20
_diffrn_reflns_limit_l_min -19
_diffrn_reflns_number 38110
_diffrn_reflns_theta_full 27.88
_diffrn_reflns_theta_max 27.88
_diffrn_standards_number 0
_exptl_absorpt_coefficient_mu 1.757
_exptl_absorpt_correction_T_max 0.916
_exptl_absorpt_correction_T_min 0.680
_exptl_absorpt_correction_type multi-scan
_exptl_absorpt_process_details 'REQAB (Rigaku, 1998)'
_exptl_crystal_colour yellow
_exptl_crystal_density_diffrn 1.598
_exptl_crystal_density_method 'not measured'
_exptl_crystal_description needle
_exptl_crystal_F_000 2248.00
_exptl_crystal_size_max 0.300
_exptl_crystal_size_mid 0.050
_exptl_crystal_size_min 0.050
_refine_diff_density_max 2.050
_refine_diff_density_min -2.490
_refine_ls_extinction_method none
_refine_ls_goodness_of_fit_ref 1.023
_refine_ls_hydrogen_treatment mixed
_refine_ls_number_parameters 574
_refine_ls_number_reflns 11069
_refine_ls_number_restraints 0
_refine_ls_R_factor_gt 0.0694
_refine_ls_shift/su_max 0.002
_refine_ls_structure_factor_coef Fsqd
_refine_ls_weighting_details 'w = 1/[0.0010Fo^2^ + 0.9000\s(Fo^2^) + 0.0900]/(4Fo^2^)'
_refine_ls_weighting_scheme calc
_refine_ls_wR_factor_ref 0.1881
_reflns_number_gt 5060
_reflns_number_total 11069
_reflns_threshold_expression F^2^>2.0\s(F^2^)
_cod_data_source_file c4dt00581c2.cif
_cod_data_source_block '_[CpMoHI(P4)]I'
_cod_original_cell_volume 4716.8(14)
_cod_database_code 7031229

loop_
_symmetry_equiv_pos_site_id
_symmetry_equiv_pos_as_xyz
1 +X,+Y,+Z
2 -X,1/2+Y,1/2-Z
3 -X,-Y,-Z
4 +X,1/2-Y,1/2+Z

loop_
_atom_site_label
_atom_site_type_symbol
_atom_site_fract_x
_atom_site_fract_y
_atom_site_fract_z
_atom_site_U_iso_or_equiv
_atom_site_adp_type
_atom_site_occupancy
_atom_site_symmetry_multiplicity
_atom_site_calc_flag
_atom_site_refinement_flags
I(1) I 0.01540(5) 0.12665(2) 0.46414(4) 0.0545(2) Uani 1.0 4 d .
I(2) I 0.66214(12) 0.13475(4) 0.82982(7) 0.1304(5) Uani 1.0 4 d .
Mo(1) Mo 0.27617(6) 0.16324(2) 0.51187(5) 0.03643(19) Uani 1.0 4 d .
P(1) P 0.3405(2) 0.08908(8) 0.55845(17) 0.0476(7) Uani 1.0 4 d .
P(2) P 0.51261(19) 0.16340(7) 0.47835(14) 0.0385(6) Uani 1.0 4 d .
P(3) P 0.25090(19) 0.19553(7) 0.36452(14) 0.0373(6) Uani 1.0 4 d .
P(4) P 0.0789(3) 0.11938(9) 0.13207(17) 0.0567(8) Uani 1.0 4 d .
C(1) C 0.5259(8) 0.0861(3) 0.5709(6) 0.052(3) Uani 1.0 4 d .
C(2) C 0.5898(9) 0.1105(3) 0.4961(7) 0.052(3) Uani 1.0 4 d .
C(3) C 0.5258(7) 0.1745(3) 0.3639(5) 0.033(2) Uani 1.0 4 d .
C(4) C 0.6483(9) 0.1704(3) 0.3264(7) 0.050(3) Uani 1.0 4 d .
C(5) C 0.6571(10) 0.1827(4) 0.2412(7) 0.057(3) Uani 1.0 4 d .
C(6) C 0.5456(10) 0.1993(4) 0.1914(7) 0.064(4) Uani 1.0 4 d .
C(7) C 0.4255(10) 0.2048(3) 0.2284(6) 0.053(3) Uani 1.0 4 d .
C(8) C 0.4128(7) 0.1920(3) 0.3159(6) 0.036(3) Uani 1.0 4 d .
C(9) C 0.1336(9) 0.1747(3) 0.2749(6) 0.047(3) Uani 1.0 4 d .
C(10) C 0.1723(8) 0.1294(3) 0.2400(6) 0.045(3) Uani 1.0 4 d .
C(11) C 0.2880(9) 0.0461(3) 0.4829(7) 0.051(3) Uani 1.0 4 d .
C(12) C 0.3211(11) 0.0474(4) 0.3962(8) 0.064(4) Uani 1.0 4 d .
C(13) C 0.2819(12) 0.0156(4) 0.3357(9) 0.076(4) Uani 1.0 4 d .
C(14) C 0.2052(13) -0.0178(5) 0.3617(11) 0.092(5) Uani 1.0 4 d .
C(15) C 0.1696(11) -0.0202(4) 0.4460(11) 0.082(5) Uani 1.0 4 d .
C(16) C 0.2120(10) 0.0115(4) 0.5065(9) 0.068(4) Uani 1.0 4 d .
C(17) C 0.2909(9) 0.0708(3) 0.6635(7) 0.051(3) Uani 1.0 4 d .
C(18) C 0.3821(11) 0.0552(4) 0.7289(7) 0.067(4) Uani 1.0 4 d .
C(19) C 0.3447(14) 0.0428(5) 0.8082(9) 0.091(5) Uani 1.0 4 d .
C(20) C 0.2104(13) 0.0444(4) 0.8260(7) 0.075(4) Uani 1.0 4 d .
C(21) C 0.1174(11) 0.0596(4) 0.7620(8) 0.078(4) Uani 1.0 4 d .
C(22) C 0.1568(10) 0.0724(4) 0.6821(8) 0.074(4) Uani 1.0 4 d .
C(23) C 0.6398(8) 0.2009(3) 0.5286(6) 0.045(3) Uani 1.0 4 d .
C(24) C 0.7101(9) 0.1913(4) 0.6085(7) 0.057(3) Uani 1.0 4 d .
C(25) C 0.8092(10) 0.2201(5) 0.6429(8) 0.074(4) Uani 1.0 4 d .
C(26) C 0.8364(10) 0.2571(5) 0.6012(10) 0.083(5) Uani 1.0 4 d .
C(27) C 0.7640(10) 0.2675(4) 0.5232(8) 0.067(4) Uani 1.0 4 d .
C(28) C 0.6660(8) 0.2392(3) 0.4887(7) 0.052(3) Uani 1.0 4 d .
C(29) C 0.2070(9) 0.2525(3) 0.3622(6) 0.046(3) Uani 1.0 4 d .
C(30) C 0.3068(11) 0.2833(3) 0.3738(7) 0.058(4) Uani 1.0 4 d .
C(31) C 0.2637(14) 0.3256(4) 0.3839(8) 0.077(5) Uani 1.0 4 d .
C(32) C 0.1322(15) 0.3368(4) 0.3817(8) 0.076(4) Uani 1.0 4 d .
C(33) C 0.0332(13) 0.3061(5) 0.3701(8) 0.081(5) Uani 1.0 4 d .
C(34) C 0.0678(10) 0.2639(4) 0.3601(7) 0.060(4) Uani 1.0 4 d .
C(35) C -0.0897(10) 0.1020(4) 0.1567(7) 0.057(3) Uani 1.0 4 d .
C(36) C -0.1199(10) 0.0826(4) 0.2341(8) 0.066(4) Uani 1.0 4 d .
C(37) C -0.2488(11) 0.0699(4) 0.2471(9) 0.076(4) Uani 1.0 4 d .
C(38) C -0.3533(14) 0.0759(5) 0.1826(12) 0.098(6) Uani 1.0 4 d .
C(39) C -0.3269(12) 0.0956(5) 0.1052(11) 0.087(5) Uani 1.0 4 d .
C(40) C -0.1966(11) 0.1083(4) 0.0926(8) 0.068(4) Uani 1.0 4 d .
C(41) C 0.1578(9) 0.0676(4) 0.1062(6) 0.050(3) Uani 1.0 4 d .
C(42) C 0.0968(12) 0.0285(4) 0.1121(8) 0.078(4) Uani 1.0 4 d .
C(43) C 0.1628(13) -0.0094(4) 0.0897(9) 0.088(5) Uani 1.0 4 d .
C(44) C 0.2872(12) -0.0076(5) 0.0635(8) 0.085(5) Uani 1.0 4 d .
C(45) C 0.3520(12) 0.0308(5) 0.0569(9) 0.090(5) Uani 1.0 4 d .
C(46) C 0.2858(11) 0.0687(4) 0.0766(7) 0.069(4) Uani 1.0 4 d .
C(47) C 0.3275(9) 0.2273(4) 0.5717(6) 0.051(3) Uani 1.0 4 d .
C(48) C 0.1824(9) 0.2245(4) 0.5634(7) 0.057(3) Uani 1.0 4 d .
C(49) C 0.1473(10) 0.1932(4) 0.6188(7) 0.065(4) Uani 1.0 4 d .
C(50) C 0.2647(10) 0.1747(4) 0.6634(7) 0.060(4) Uani 1.0 4 d .
C(51) C 0.3746(9) 0.1954(4) 0.6328(6) 0.053(3) Uani 1.0 4 d .
H(1) H 0.5721 0.0993 0.6225 0.0612 Uiso 1.0 4 calc R
H(2) H 0.5660 0.0580 0.5661 0.0612 Uiso 1.0 4 calc R
H(3) H 0.5769 0.0901 0.4484 0.0620 Uiso 1.0 4 calc R
H(4) H 0.6856 0.1096 0.5168 0.0621 Uiso 1.0 4 calc R
H(5) H 0.7241 0.1592 0.3591 0.0604 Uiso 1.0 4 calc R
H(6) H 0.7391 0.1798 0.2163 0.0692 Uiso 1.0 4 calc R
H(7) H 0.5517 0.2067 0.1331 0.0785 Uiso 1.0 4 calc R
H(8) H 0.3515 0.2171 0.1958 0.0628 Uiso 1.0 4 calc R
H(9) H 0.0412 0.1694 0.2889 0.0567 Uiso 1.0 4 calc R
H(10) H 0.1272 0.1910 0.2209 0.0567 Uiso 1.0 4 calc R
H(11) H 0.1518 0.1108 0.2876 0.0531 Uiso 1.0 4 calc R
H(12) H 0.2706 0.1313 0.2419 0.0531 Uiso 1.0 4 calc R
H(13) H 0.3711 0.0705 0.3783 0.0756 Uiso 1.0 4 calc R
H(14) H 0.3072 0.0171 0.2788 0.0897 Uiso 1.0 4 calc R
H(15) H 0.1778 -0.0391 0.3216 0.1061 Uiso 1.0 4 calc R
H(16) H 0.1168 -0.0429 0.4625 0.0971 Uiso 1.0 4 calc R
H(17) H 0.1887 0.0093 0.5637 0.0806 Uiso 1.0 4 calc R
H(18) H 0.4732 0.0529 0.7186 0.0801 Uiso 1.0 4 calc R
H(19) H 0.4104 0.0330 0.8508 0.1080 Uiso 1.0 4 calc R
H(20) H 0.1837 0.0358 0.8799 0.0888 Uiso 1.0 4 calc R
H(21) H 0.0260 0.0613 0.7719 0.0935 Uiso 1.0 4 calc R
H(22) H 0.0913 0.0824 0.6395 0.0880 Uiso 1.0 4 calc R
H(23) H 0.6915 0.1666 0.6387 0.0677 Uiso 1.0 4 calc R
H(24) H 0.8584 0.2136 0.6958 0.0880 Uiso 1.0 4 calc R
H(25) H 0.9038 0.2753 0.6257 0.1001 Uiso 1.0 4 calc R
H(26) H 0.7809 0.2928 0.4942 0.0809 Uiso 1.0 4 calc R
H(27) H 0.6150 0.2462 0.4366 0.0616 Uiso 1.0 4 calc R
H(28) H 0.3985 0.2765 0.3745 0.0698 Uiso 1.0 4 calc R
H(29) H 0.3294 0.3468 0.3927 0.0941 Uiso 1.0 4 calc R
H(30) H 0.1084 0.3653 0.3878 0.0924 Uiso 1.0 4 calc R
H(31) H -0.0580 0.3138 0.3692 0.0972 Uiso 1.0 4 calc R
H(32) H 0.0006 0.2431 0.3520 0.0712 Uiso 1.0 4 calc R
H(33) H -0.0500 0.0778 0.2778 0.0790 Uiso 1.0 4 calc R
H(34) H -0.2660 0.0576 0.3001 0.0922 Uiso 1.0 4 calc R
H(35) H -0.4409 0.0667 0.1908 0.1186 Uiso 1.0 4 calc R
H(36) H -0.3970 0.1002 0.0615 0.1016 Uiso 1.0 4 calc R
H(37) H -0.1801 0.1213 0.0401 0.0802 Uiso 1.0 4 calc R
H(38) H 0.0100 0.0269 0.1309 0.0943 Uiso 1.0 4 calc R
H(39) H 0.1190 -0.0355 0.0934 0.1062 Uiso 1.0 4 calc R
H(40) H 0.3308 -0.0327 0.0494 0.1015 Uiso 1.0 4 calc R
H(41) H 0.4399 0.0318 0.0396 0.1084 Uiso 1.0 4 calc R
H(42) H 0.3282 0.0948 0.0695 0.0829 Uiso 1.0 4 calc R
H(43) H 0.3804 0.2464 0.5430 0.0611 Uiso 1.0 4 calc R
H(44) H 0.1229 0.2409 0.5268 0.0682 Uiso 1.0 4 calc R
H(45) H 0.0584 0.1852 0.6261 0.0786 Uiso 1.0 4 calc R
H(46) H 0.2674 0.1531 0.7051 0.0715 Uiso 1.0 4 calc R
H(47) H 0.4656 0.1893 0.6492 0.0636 Uiso 1.0 4 calc R
H(48) H 0.314(7) 0.130(3) 0.428(5) 0.03(2) Uiso 1.0 4 d .

loop_
_atom_site_aniso_label
_atom_site_aniso_U_11
_atom_site_aniso_U_22
_atom_site_aniso_U_33
_atom_site_aniso_U_12
_atom_site_aniso_U_13
_atom_site_aniso_U_23
I(1) 0.0338(3) 0.0733(5) 0.0553(4) -0.0087(3) -0.0022(3) 0.0100(4)
I(2) 0.1319(9) 0.1643(12) 0.0887(8) -0.0700(8) -0.0251(7) 0.0268(8)
Mo(1) 0.0269(3) 0.0456(5) 0.0364(4) 0.0011(3) 0.0009(3) 0.0016(4)
P(1) 0.0375(11) 0.0492(15) 0.0553(16) -0.0029(11) 0.0004(11) 0.0113(13)
P(2) 0.0281(9) 0.0437(13) 0.0428(13) 0.0009(10) -0.0014(9) 0.0003(11)
P(3) 0.0319(10) 0.0400(13) 0.0396(13) 0.0021(9) 0.0009(9) 0.0012(11)
P(4) 0.0553(14) 0.0663(19) 0.0463(15) -0.0006(13) -0.0067(12) -0.0037(14)
C(1) 0.038(5) 0.058(7) 0.057(6) 0.002(5) -0.016(4) 0.013(5)
C(2) 0.041(5) 0.058(6) 0.055(6) 0.006(5) -0.007(5) -0.000(5)
C(3) 0.029(4) 0.032(5) 0.037(5) 0.004(3) 0.002(4) -0.000(4)
C(4) 0.042(5) 0.051(6) 0.058(7) 0.008(4) 0.009(5) -0.005(5)
C(5) 0.046(5) 0.075(8) 0.052(7) 0.007(5) 0.014(5) 0.000(6)
C(6) 0.062(6) 0.083(8) 0.052(7) 0.008(6) 0.026(6) 0.026(6)
C(7) 0.055(6) 0.052(6) 0.050(6) 0.006(5) 0.001(5) 0.012(5)
C(8) 0.032(4) 0.030(5) 0.045(5) -0.002(4) 0.005(4) 0.008(4)
C(9) 0.043(5) 0.055(6) 0.043(6) 0.001(4) 0.003(4) 0.002(5)
C(10) 0.041(5) 0.047(6) 0.045(6) -0.003(4) -0.007(4) -0.001(5)
C(11) 0.051(5) 0.037(6) 0.062(7) -0.001(4) -0.009(5) 0.013(5)
C(12) 0.076(7) 0.043(7) 0.070(8) -0.003(5) -0.003(6) 0.006(6)
C(13) 0.086(8) 0.061(8) 0.077(9) 0.018(7) -0.010(7) -0.002(7)
C(14) 0.086(9) 0.067(9) 0.112(12) 0.005(7) -0.044(9) -0.016(9)
C(15) 0.058(7) 0.049(8) 0.136(13) -0.008(6) -0.007(8) 0.003(8)
C(16) 0.052(6) 0.054(7) 0.095(10) -0.005(5) -0.008(6) 0.013(7)
C(17) 0.043(5) 0.056(6) 0.052(6) -0.007(5) -0.007(5) 0.016(5)
C(18) 0.069(7) 0.078(8) 0.053(7) -0.010(6) -0.006(6) 0.022(6)
C(19) 0.089(9) 0.103(11) 0.077(10) -0.012(8) -0.013(8) 0.031(8)
C(20) 0.098(9) 0.078(9) 0.046(7) -0.036(7) -0.007(6) 0.010(6)
C(21) 0.060(7) 0.116(11) 0.058(7) -0.014(7) 0.004(6) 0.020(7)
C(22) 0.057(6) 0.101(10) 0.063(8) -0.011(6) -0.001(6) 0.034(7)
C(23) 0.024(4) 0.065(7) 0.048(6) -0.006(4) 0.005(4) -0.006(5)
C(24) 0.043(5) 0.071(8) 0.055(7) 0.002(5) -0.003(5) -0.017(6)
C(25) 0.035(5) 0.119(11) 0.065(8) 0.012(6) -0.009(5) -0.030(8)
C(26) 0.032(5) 0.116(12) 0.102(11) -0.017(6) 0.005(6) -0.062(9)
C(27) 0.051(6) 0.068(8) 0.083(9) -0.023(6) 0.020(6) -0.027(7)
C(28) 0.038(5) 0.056(6) 0.060(7) -0.014(5) -0.001(5) -0.001(6)
C(29) 0.054(5) 0.049(6) 0.035(5) 0.012(5) 0.001(4) 0.006(5)
C(30) 0.064(6) 0.048(6) 0.062(7) -0.002(5) 0.008(6) -0.002(5)
C(31) 0.112(10) 0.050(7) 0.073(8) 0.009(7) 0.029(8) -0.007(6)
C(32) 0.120(10) 0.043(7) 0.069(8) 0.023(7) 0.020(8) -0.003(6)
C(33) 0.080(8) 0.086(10) 0.076(9) 0.041(8) 0.014(7) 0.008(8)
C(34) 0.063(6) 0.060(7) 0.056(7) 0.019(6) 0.000(5) 0.009(6)
C(35) 0.055(6) 0.054(7) 0.060(7) 0.006(5) -0.005(5) -0.015(6)
C(36) 0.058(6) 0.079(8) 0.061(7) 0.003(6) -0.002(6) -0.022(7)
C(37) 0.066(7) 0.076(8) 0.089(10) -0.032(6) 0.014(7) -0.021(7)
C(38) 0.070(9) 0.098(11) 0.129(14) -0.020(8) 0.017(9) -0.044(10)
C(39) 0.055(7) 0.084(10) 0.115(12) 0.011(7) -0.035(7) -0.034(9)
C(40) 0.072(7) 0.064(8) 0.065(8) 0.013(6) -0.012(6) -0.029(6)
C(41) 0.043(5) 0.069(7) 0.036(5) -0.001(5) -0.007(4) -0.009(5)
C(42) 0.077(8) 0.066(8) 0.093(10) 0.010(7) 0.023(7) -0.016(7)
C(43) 0.088(9) 0.073(9) 0.105(11) 0.003(7) 0.020(8) -0.021(8)
C(44) 0.067(7) 0.106(11) 0.081(9) 0.017(7) 0.005(7) -0.044(8)
C(45) 0.056(7) 0.124(12) 0.091(10) -0.000(8) 0.010(7) -0.053(9)
C(46) 0.070(7) 0.085(9) 0.053(7) -0.005(6) 0.007(6) -0.017(6)
C(47) 0.051(5) 0.065(7) 0.037(5) -0.012(5) 0.004(5) -0.014(5)
C(48) 0.049(5) 0.077(8) 0.045(6) 0.024(5) -0.006(5) -0.002(6)
C(49) 0.051(6) 0.091(9) 0.054(7) -0.009(6) 0.021(5) -0.025(7)
C(50) 0.066(6) 0.075(8) 0.038(6) 0.005(6) -0.001(5) 0.003(5)
C(51) 0.040(5) 0.073(7) 0.046(6) -0.001(5) -0.001(5) -0.004(6)

loop_
_atom_type_symbol
_atom_type_description
_atom_type_scat_dispersion_real
_atom_type_scat_dispersion_imag
_atom_type_scat_source
C C 0.0033 0.0016
;
International Tables for Crystallography
(1992, Vol. C, Tables 4.2.6.8 and 6.1.1.4)
;
H H 0.0000 0.0000
;
International Tables for Crystallography
(1992, Vol. C, Table 6.1.1.4)
;
P P 0.1023 0.0942
;
International Tables for Crystallography
(1992, Vol. C, Tables 4.2.6.8 and 6.1.1.4)
;
Mo Mo -1.6832 0.6857
;
International Tables for Crystallography
(1992, Vol. C, Tables 4.2.6.8 and 6.1.1.4)
;
I I -0.4742 1.8119
;
International Tables for Crystallography
(1992, Vol. C, Tables 4.2.6.8 and 6.1.1.4)
;

loop_
_geom_angle_atom_site_label_1
_geom_angle_atom_site_label_2
_geom_angle_atom_site_label_3
_geom_angle
_geom_angle_publ_flag
I(1) Mo(1) P(1) 84.28(6) yes
I(1) Mo(1) P(2) 143.79(6) yes
I(1) Mo(1) P(3) 85.16(5) yes
I(1) Mo(1) C(47) 129.0(3) yes
I(1) Mo(1) C(48) 92.3(3) yes
I(1) Mo(1) C(49) 78.9(3) yes
I(1) Mo(1) C(50) 101.0(3) yes
I(1) Mo(1) C(51) 134.7(3) yes
P(1) Mo(1) P(2) 80.70(8) yes
P(1) Mo(1) P(3) 130.20(9) yes
P(1) Mo(1) C(47) 132.2(3) yes
P(1) Mo(1) C(48) 141.0(3) yes
P(1) Mo(1) C(49) 108.1(3) yes
P(1) Mo(1) C(50) 83.9(3) yes
P(1) Mo(1) C(51) 95.7(3) yes
P(2) Mo(1) P(3) 79.91(7) yes
P(2) Mo(1) C(47) 84.2(3) yes
P(2) Mo(1) C(48) 119.6(3) yes
P(2) Mo(1) C(49) 137.2(3) yes
P(2) Mo(1) C(50) 109.9(3) yes
P(2) Mo(1) C(51) 79.8(3) yes
P(3) Mo(1) C(47) 90.5(3) yes
P(3) Mo(1) C(48) 87.9(3) yes
P(3) Mo(1) C(49) 117.2(3) yes
P(3) Mo(1) C(50) 145.9(3) yes
P(3) Mo(1) C(51) 124.9(3) yes
C(47) Mo(1) C(48) 36.6(4) yes
C(47) Mo(1) C(49) 58.4(4) yes
C(47) Mo(1) C(50) 59.4(4) yes
C(47) Mo(1) C(51) 36.8(4) yes
C(48) Mo(1) C(49) 33.9(4) yes
C(48) Mo(1) C(50) 58.6(4) yes
C(48) Mo(1) C(51) 60.1(4) yes
C(49) Mo(1) C(50) 34.9(4) yes
C(49) Mo(1) C(51) 57.9(4) yes
C(50) Mo(1) C(51) 34.7(4) yes
Mo(1) P(1) C(1) 107.8(4) yes
Mo(1) P(1) C(11) 117.1(4) yes
Mo(1) P(1) C(17) 117.7(4) yes
C(1) P(1) C(11) 104.7(5) yes
C(1) P(1) C(17) 103.8(4) yes
C(11) P(1) C(17) 104.4(5) yes
Mo(1) P(2) C(2) 111.1(3) yes
Mo(1) P(2) C(3) 111.2(3) yes
Mo(1) P(2) C(23) 123.0(3) yes
C(2) P(2) C(3) 104.6(4) yes
C(2) P(2) C(23) 104.8(4) yes
C(3) P(2) C(23) 100.3(4) yes
Mo(1) P(3) C(8) 109.2(3) yes
Mo(1) P(3) C(9) 123.1(3) yes
Mo(1) P(3) C(29) 114.8(3) yes
C(8) P(3) C(9) 100.9(4) yes
C(8) P(3) C(29) 105.4(4) yes
C(9) P(3) C(29) 101.5(4) yes
C(10) P(4) C(35) 104.8(5) yes
C(10) P(4) C(41) 98.9(4) yes
C(35) P(4) C(41) 101.1(5) yes
P(1) C(1) C(2) 111.5(6) yes
P(2) C(2) C(1) 111.2(7) yes
P(2) C(3) C(4) 121.7(6) yes
P(2) C(3) C(8) 117.7(6) yes
C(4) C(3) C(8) 120.2(8) yes
C(3) C(4) C(5) 119.9(8) yes
C(4) C(5) C(6) 121.0(9) yes
C(5) C(6) C(7) 119.6(10) yes
C(6) C(7) C(8) 120.7(8) yes
P(3) C(8) C(3) 119.8(7) yes
P(3) C(8) C(7) 121.6(6) yes
C(3) C(8) C(7) 118.5(8) yes
P(3) C(9) C(10) 114.7(6) yes
P(4) C(10) C(9) 109.9(6) yes
P(1) C(11) C(12) 120.4(8) yes
P(1) C(11) C(16) 122.8(9) yes
C(12) C(11) C(16) 116.8(10) yes
C(11) C(12) C(13) 122.6(10) yes
C(12) C(13) C(14) 118.6(13) yes
C(13) C(14) C(15) 120.7(13) yes
C(14) C(15) C(16) 120.0(12) yes
C(11) C(16) C(15) 121.2(12) yes
P(1) C(17) C(18) 123.2(8) yes
P(1) C(17) C(22) 120.8(8) yes
C(18) C(17) C(22) 116.0(10) yes
C(17) C(18) C(19) 122.8(11) yes
C(18) C(19) C(20) 120.8(12) yes
C(19) C(20) C(21) 117.7(11) yes
C(20) C(21) C(22) 121.0(11) yes
C(17) C(22) C(21) 121.8(10) yes
P(2) C(23) C(24) 120.2(8) yes
P(2) C(23) C(28) 121.1(7) yes
C(24) C(23) C(28) 118.7(9) yes
C(23) C(24) C(25) 118.3(10) yes
C(24) C(25) C(26) 122.1(11) yes
C(25) C(26) C(27) 120.1(11) yes
C(26) C(27) C(28) 118.1(11) yes
C(23) C(28) C(27) 122.7(9) yes
P(3) C(29) C(30) 120.8(7) yes
P(3) C(29) C(34) 118.2(7) yes
C(30) C(29) C(34) 120.4(9) yes
C(29) C(30) C(31) 117.0(10) yes
C(30) C(31) C(32) 123.1(11) yes
C(31) C(32) C(33) 119.8(11) yes
C(32) C(33) C(34) 120.4(12) yes
C(29) C(34) C(33) 119.3(10) yes
P(4) C(35) C(36) 125.3(8) yes
P(4) C(35) C(40) 117.4(9) yes
C(36) C(35) C(40) 117.3(10) yes
C(35) C(36) C(37) 121.8(10) yes
C(36) C(37) C(38) 120.2(13) yes
C(37) C(38) C(39) 119.3(12) yes
C(38) C(39) C(40) 120.0(12) yes
C(35) C(40) C(39) 121.3(12) yes
P(4) C(41) C(42) 124.8(8) yes
P(4) C(41) C(46) 117.6(8) yes
C(42) C(41) C(46) 117.5(10) yes
C(41) C(42) C(43) 121.3(11) yes
C(42) C(43) C(44) 120.0(13) yes
C(43) C(44) C(45) 120.7(13) yes
C(44) C(45) C(46) 119.7(11) yes
C(41) C(46) C(45) 120.7(11) yes
Mo(1) C(47) C(48) 73.8(6) yes
Mo(1) C(47) C(51) 71.9(6) yes
C(48) C(47) C(51) 106.3(9) yes
Mo(1) C(48) C(47) 69.6(6) yes
Mo(1) C(48) C(49) 75.5(7) yes
C(47) C(48) C(49) 107.4(9) yes
Mo(1) C(49) C(48) 70.6(6) yes
Mo(1) C(49) C(50) 72.7(6) yes
C(48) C(49) C(50) 110.7(9) yes
Mo(1) C(50) C(49) 72.4(6) yes
Mo(1) C(50) C(51) 68.2(6) yes
C(49) C(50) C(51) 106.1(9) yes
Mo(1) C(51) C(47) 71.3(6) yes
Mo(1) C(51) C(50) 77.1(6) yes
C(47) C(51) C(50) 109.5(8) yes
I(1) Mo(1) H(48) 80(3) no
P(1) Mo(1) H(48) 66(3) no
P(2) Mo(1) H(48) 64(3) no
P(3) Mo(1) H(48) 64(3) no
C(47) Mo(1) H(48) 142(3) no
C(48) Mo(1) H(48) 152(3) no
C(49) Mo(1) H(48) 158(3) no
C(50) Mo(1) H(48) 149(3) no
C(51) Mo(1) H(48) 141(3) no
P(1) C(1) H(1) 117.153 no
P(1) C(1) H(2) 116.819 no
C(2) C(1) H(1) 101.407 no
C(2) C(1) H(2) 101.114 no
H(1) C(1) H(2) 106.624 no
P(2) C(2) H(3) 117.216 no
P(2) C(2) H(4) 116.988 no
C(1) C(2) H(3) 101.430 no
C(1) C(2) H(4) 101.179 no
H(3) C(2) H(4) 106.554 no
C(3) C(4) H(5) 120.009 no
C(5) C(4) H(5) 120.045 no
C(4) C(5) H(6) 119.659 no
C(6) C(5) H(6) 119.323 no
C(5) C(6) H(7) 120.404 no
C(7) C(6) H(7) 120.024 no
C(6) C(7) H(8) 119.704 no
C(8) C(7) H(8) 119.607 no
P(3) C(9) H(9) 115.925 no
P(3) C(9) H(10) 116.139 no
C(10) C(9) H(9) 100.518 no
C(10) C(9) H(10) 100.508 no
H(9) C(9) H(10) 106.884 no
P(4) C(10) H(11) 116.879 no
P(4) C(10) H(12) 117.016 no
C(9) C(10) H(11) 102.143 no
C(9) C(10) H(12) 101.992 no
H(11) C(10) H(12) 106.861 no
C(11) C(12) H(13) 118.701 no
C(13) C(12) H(13) 118.699 no
C(12) C(13) H(14) 120.578 no
C(14) C(13) H(14) 120.835 no
C(13) C(14) H(15) 119.283 no
C(15) C(14) H(15) 119.995 no
C(14) C(15) H(16) 119.724 no
C(16) C(15) H(16) 120.234 no
C(11) C(16) H(17) 119.455 no
C(15) C(16) H(17) 119.298 no
C(17) C(18) H(18) 118.756 no
C(19) C(18) H(18) 118.464 no
C(18) C(19) H(19) 119.608 no
C(20) C(19) H(19) 119.595 no
C(19) C(20) H(20) 121.419 no
C(21) C(20) H(20) 120.914 no
C(20) C(21) H(21) 119.934 no
C(22) C(21) H(21) 119.059 no
C(17) C(22) H(22) 119.050 no
C(21) C(22) H(22) 119.191 no
C(23) C(24) H(23) 120.957 no
C(25) C(24) H(23) 120.765 no
C(24) C(25) H(24) 118.827 no
C(26) C(25) H(24) 119.094 no
C(25) C(26) H(25) 119.769 no
C(27) C(26) H(25) 120.149 no
C(26) C(27) H(26) 121.035 no
C(28) C(27) H(26) 120.889 no
C(23) C(28) H(27) 118.487 no
C(27) C(28) H(27) 118.821 no
C(29) C(30) H(28) 121.579 no
C(31) C(30) H(28) 121.425 no
C(30) C(31) H(29) 118.435 no
C(32) C(31) H(29) 118.465 no
C(31) C(32) H(30) 120.066 no
C(33) C(32) H(30) 120.162 no
C(32) C(33) H(31) 119.835 no
C(34) C(33) H(31) 119.793 no
C(29) C(34) H(32) 120.307 no
C(33) C(34) H(32) 120.388 no
C(35) C(36) H(33) 119.023 no
C(37) C(36) H(33) 119.134 no
C(36) C(37) H(34) 119.743 no
C(38) C(37) H(34) 120.036 no
C(37) C(38) H(35) 120.405 no
C(39) C(38) H(35) 120.277 no
C(38) C(39) H(36) 120.091 no
C(40) C(39) H(36) 119.872 no
C(35) C(40) H(37) 119.529 no
C(39) C(40) H(37) 119.172 no
C(41) C(42) H(38) 119.229 no
C(43) C(42) H(38) 119.421 no
C(42) C(43) H(39) 119.882 no
C(44) C(43) H(39) 120.154 no
C(43) C(44) H(40) 119.722 no
C(45) C(44) H(40) 119.627 no
C(44) C(45) H(41) 120.338 no
C(46) C(45) H(41) 119.914 no
C(41) C(46) H(42) 119.649 no
C(45) C(46) H(42) 119.644 no
Mo(1) C(47) H(43) 119.669 no
C(48) C(47) H(43) 126.798 no
C(51) C(47) H(43) 126.868 no
Mo(1) C(48) H(44) 120.361 no
C(47) C(48) H(44) 126.302 no
C(49) C(48) H(44) 126.320 no
Mo(1) C(49) H(45) 123.412 no
C(48) C(49) H(45) 124.470 no
C(50) C(49) H(45) 124.850 no
Mo(1) C(50) H(46) 124.459 no
C(49) C(50) H(46) 127.027 no
C(51) C(50) H(46) 126.909 no
Mo(1) C(51) H(47) 117.729 no
C(47) C(51) H(47) 125.035 no
C(50) C(51) H(47) 125.456 no

loop_
_geom_bond_atom_site_label_1
_geom_bond_atom_site_label_2
_geom_bond_distance
_geom_bond_publ_flag
I(1) Mo(1) 2.8510(9) yes
Mo(1) P(1) 2.493(3) yes
Mo(1) P(2) 2.435(2) yes
Mo(1) P(3) 2.467(3) yes
Mo(1) C(47) 2.243(10) yes
Mo(1) C(48) 2.298(11) yes
Mo(1) C(49) 2.359(11) yes
Mo(1) C(50) 2.364(10) yes
Mo(1) C(51) 2.250(10) yes
P(1) C(1) 1.824(8) yes
P(1) C(11) 1.820(10) yes
P(1) C(17) 1.818(10) yes
P(2) C(2) 1.832(10) yes
P(2) C(3) 1.806(9) yes
P(2) C(23) 1.835(9) yes
P(3) C(8) 1.827(8) yes
P(3) C(9) 1.835(9) yes
P(3) C(29) 1.835(10) yes
P(4) C(10) 1.846(9) yes
P(4) C(35) 1.823(10) yes
P(4) C(41) 1.855(11) yes
C(1) C(2) 1.559(14) yes
C(3) C(4) 1.391(12) yes
C(3) C(8) 1.391(10) yes
C(4) C(5) 1.374(14) yes
C(5) C(6) 1.382(14) yes
C(6) C(7) 1.371(14) yes
C(7) C(8) 1.418(13) yes
C(9) C(10) 1.575(13) yes
C(11) C(12) 1.398(16) yes
C(11) C(16) 1.385(14) yes
C(12) C(13) 1.392(16) yes
C(13) C(14) 1.372(19) yes
C(14) C(15) 1.37(3) yes
C(15) C(16) 1.396(18) yes
C(17) C(18) 1.375(14) yes
C(17) C(22) 1.381(14) yes
C(18) C(19) 1.358(18) yes
C(19) C(20) 1.379(19) yes
C(20) C(21) 1.367(16) yes
C(21) C(22) 1.378(17) yes
C(23) C(24) 1.384(13) yes
C(23) C(28) 1.381(14) yes
C(24) C(25) 1.396(15) yes
C(25) C(26) 1.36(2) yes
C(26) C(27) 1.376(17) yes
C(27) C(28) 1.382(14) yes
C(29) C(30) 1.378(14) yes
C(29) C(34) 1.417(13) yes
C(30) C(31) 1.401(15) yes
C(31) C(32) 1.34(2) yes
C(32) C(33) 1.371(18) yes
C(33) C(34) 1.374(17) yes
C(35) C(36) 1.389(16) yes
C(35) C(40) 1.389(15) yes
C(36) C(37) 1.365(16) yes
C(37) C(38) 1.376(19) yes
C(38) C(39) 1.38(3) yes
C(39) C(40) 1.376(16) yes
C(41) C(42) 1.371(16) yes
C(41) C(46) 1.381(14) yes
C(42) C(43) 1.409(18) yes
C(43) C(44) 1.328(18) yes
C(44) C(45) 1.37(2) yes
C(45) C(46) 1.400(19) yes
C(47) C(48) 1.429(13) yes
C(47) C(51) 1.418(14) yes
C(48) C(49) 1.359(16) yes
C(49) C(50) 1.416(14) yes
C(50) C(51) 1.381(14) yes
Mo(1) H(48) 1.72(7) no
C(1) H(1) 0.970 no
C(1) H(2) 0.970 no
C(2) H(3) 0.970 no
C(2) H(4) 0.970 no
C(4) H(5) 0.930 no
C(5) H(6) 0.930 no
C(6) H(7) 0.930 no
C(7) H(8) 0.930 no
C(9) H(9) 0.970 no
C(9) H(10) 0.970 no
C(10) H(11) 0.970 no
C(10) H(12) 0.970 no
C(12) H(13) 0.930 no
C(13) H(14) 0.930 no
C(14) H(15) 0.930 no
C(15) H(16) 0.930 no
C(16) H(17) 0.930 no
C(18) H(18) 0.930 no
C(19) H(19) 0.930 no
C(20) H(20) 0.930 no
C(21) H(21) 0.930 no
C(22) H(22) 0.930 no
C(24) H(23) 0.930 no
C(25) H(24) 0.930 no
C(26) H(25) 0.930 no
C(27) H(26) 0.930 no
C(28) H(27) 0.930 no
C(30) H(28) 0.930 no
C(31) H(29) 0.930 no
C(32) H(30) 0.930 no
C(33) H(31) 0.930 no
C(34) H(32) 0.930 no
C(36) H(33) 0.930 no
C(37) H(34) 0.930 no
C(38) H(35) 0.930 no
C(39) H(36) 0.930 no
C(40) H(37) 0.930 no
C(42) H(38) 0.930 no
C(43) H(39) 0.930 no
C(44) H(40) 0.930 no
C(45) H(41) 0.930 no
C(46) H(42) 0.930 no
C(47) H(43) 0.930 no
C(48) H(44) 0.930 no
C(49) H(45) 0.930 no
C(50) H(46) 0.930 no
C(51) H(47) 0.930 no
